data_2235208
loop_
_publ_author_name
'Leesakul, Nararak'
'Runrueng, Wassana'
'Saithong, Saowanit'
'Pakawatchai, Chaveng'

_publ_section_title
;
 2-{2-[4-(Dimethylamino)phenyl]diazen-1-ium-1-yl}pyridinium
 tetrachloridozincate
;
_journal_coeditor_code QM2069
_journal_issue 6
_journal_name_full 'Acta Crystallographica Section E'
_journal_page_first m837
_journal_paper_doi 10.1107/S1600536812023689
_journal_volume 68
_journal_year 2012
_chemical_formula_iupac '(C13 H16 N4) [Zn Cl4]'
_chemical_formula_moiety 'C13 H16 N4 2+, Cl4 Zn 2-'
_chemical_formula_sum 'C13 H16 Cl4 N4 Zn'
_chemical_formula_weight 435.47
_chemical_name_systematic
;
2-{2-[4-(Dimethylamino)phenyl]diazen-1-ium-1-yl}pyridinium
tetrachloridozincate
;
_space_group_IT_number 14
_symmetry_cell_setting monoclinic
_symmetry_space_group_name_Hall '-P 2yn'
_symmetry_space_group_name_H-M 'P 1 21/n 1'
_atom_sites_solution_hydrogens geom
_atom_sites_solution_primary direct
_atom_sites_solution_secondary difmap
_audit_creation_method SHELXL-97
_cell_angle_alpha 90.00
_cell_angle_beta 99.8830(10)
_cell_angle_gamma 90.00
_cell_formula_units_Z 4
_cell_length_a 7.4556(4)
_cell_length_b 21.4126(10)
_cell_length_c 11.1924(5)
_cell_measurement_reflns_used 3620
_cell_measurement_temperature 293(2)
_cell_measurement_theta_max 23.60
_cell_measurement_theta_min 2.65
_cell_volume 1760.28(15)
_computing_cell_refinement 'SAINT (Bruker, 2003)'
_computing_data_collection 'SMART (Bruker, 1998)'
_computing_data_reduction 'SAINT (Bruker, 2003)'
_computing_molecular_graphics 'Mercury (Macrea <i>et al.</i>, 2008)'
_computing_publication_material
;
SHELXL97 (Sheldrick, 2008), WinGX (Farrugia, 1999)
and publCIF (Westrip, 2010)
;
_computing_structure_refinement 'SHELXL97 (Sheldrick, 2008)'
_computing_structure_solution 'SHELXS97 (Sheldrick, 2008)'
_diffrn_ambient_temperature 293(2)
_diffrn_measured_fraction_theta_full 1.000
_diffrn_measured_fraction_theta_max 1.000
_diffrn_measurement_device_type 'Bruker APEX CCD area-detector'
_diffrn_measurement_method 'Frames, each covering 0.3 \% in \w'
_diffrn_radiation_monochromator graphite
_diffrn_radiation_source 'fine-focus sealed tube'
_diffrn_radiation_type MoK\a
_diffrn_radiation_wavelength 0.71073
_diffrn_reflns_av_R_equivalents 0.0342
_diffrn_reflns_av_sigmaI/netI 0.0265
_diffrn_reflns_limit_h_max 8
_diffrn_reflns_limit_h_min -8
_diffrn_reflns_limit_k_max 25
_diffrn_reflns_limit_k_min -25
_diffrn_reflns_limit_l_max 13
_diffrn_reflns_limit_l_min -13
_diffrn_reflns_number 16401
_diffrn_reflns_theta_full 24.99
_diffrn_reflns_theta_max 24.99
_diffrn_reflns_theta_min 1.90
_diffrn_standards_decay_% 0
_diffrn_standards_number 0
_exptl_absorpt_coefficient_mu 2.002
_exptl_absorpt_correction_T_max 0.929
_exptl_absorpt_correction_T_min 0.699
_exptl_absorpt_correction_type multi-scan
_exptl_absorpt_process_details '(SADABS; Bruker, 2003)'
_exptl_crystal_colour redbrown
_exptl_crystal_density_diffrn 1.643
_exptl_crystal_density_method 'not measured'
_exptl_crystal_description block
_exptl_crystal_F_000 880
_exptl_crystal_size_max 0.184
_exptl_crystal_size_mid 0.172
_exptl_crystal_size_min 0.037
_refine_diff_density_max 0.356
_refine_diff_density_min -0.221
_refine_ls_extinction_method none
_refine_ls_goodness_of_fit_ref 1.102
_refine_ls_hydrogen_treatment mixed
_refine_ls_matrix_type full
_refine_ls_number_parameters 209
_refine_ls_number_reflns 3094
_refine_ls_number_restraints 2
_refine_ls_restrained_S_all 1.101
_refine_ls_R_factor_all 0.0421
_refine_ls_R_factor_gt 0.0346
_refine_ls_shift/su_max 0.008
_refine_ls_shift/su_mean 0.000
_refine_ls_structure_factor_coef Fsqd
_refine_ls_weighting_details 'calc w=1/[\s^2^(Fo^2^)+(0.0380P)^2^+0.8053P] where P=(Fo^2^+2Fc^2^)/3'
_refine_ls_weighting_scheme calc
_refine_ls_wR_factor_gt 0.0790
_refine_ls_wR_factor_ref 0.0822
_reflns_number_gt 2687
_reflns_number_total 3094
_reflns_threshold_expression I>2sigma(I)
_cod_data_source_file qm2069.cif
_cod_data_source_block I
_cod_original_sg_symbol_H-M 'P 21/n'
_cod_database_code 2235208
_cod_database_fobs_code 2235208

loop_
_symmetry_equiv_pos_as_xyz
'x, y, z'
'-x+1/2, y+1/2, -z+1/2'
'-x, -y, -z'
'x-1/2, -y-1/2, z-1/2'

loop_
_atom_site_type_symbol
_atom_site_label
_atom_site_fract_x
_atom_site_fract_y
_atom_site_fract_z
_atom_site_U_iso_or_equiv
_atom_site_adp_type
_atom_site_calc_flag
_atom_site_refinement_flags
_atom_site_occupancy
_atom_site_symmetry_multiplicity
H H2A 0.850(5) 1.0694(15) 0.076(3) 0.078(12) Uiso d D 1 1
H H1A 0.605(4) 0.9976(9) -0.157(3) 0.048(9) Uiso d D 1 1
Zn Zn1 0.31545(5) 0.131012(15) 0.31166(3) 0.03901(12) Uani d . 1 1
Cl Cl1 0.53360(12) 0.10101(4) 0.20333(8) 0.0551(2) Uani d . 1 1
Cl Cl2 0.27049(11) 0.05405(4) 0.44071(7) 0.0493(2) Uani d . 1 1
Cl Cl3 0.05128(12) 0.14947(4) 0.18109(7) 0.0590(2) Uani d . 1 1
Cl Cl4 0.41086(13) 0.21647(3) 0.42151(7) 0.0553(2) Uani d . 1 1
N N1 0.6143(3) 1.03805(11) -0.1729(2) 0.0392(6) Uani d D 1 1
C C1 0.5358(4) 1.06175(15) -0.2791(3) 0.0428(7) Uani d . 1 1
H H1 0.4752 1.0356 -0.3392 0.051 Uiso calc R 1 1
C C2 0.5442(4) 1.12383(15) -0.2993(3) 0.0467(8) Uani d . 1 1
H H2 0.4896 1.1406 -0.3733 0.056 Uiso calc R 1 1
C C3 0.6348(4) 1.16232(15) -0.2090(3) 0.0465(8) Uani d . 1 1
H H3 0.6396 1.2052 -0.2219 0.056 Uiso calc R 1 1
C C4 0.7171(4) 1.13728(14) -0.1010(3) 0.0448(7) Uani d . 1 1
H H4 0.7791 1.1626 -0.0400 0.054 Uiso calc R 1 1
C C5 0.7062(4) 1.07333(14) -0.0843(2) 0.0383(7) Uani d . 1 1
N N2 0.7867(4) 1.04376(12) 0.0205(2) 0.0426(6) Uani d D 1 1
N N3 0.7675(3) 0.98290(11) 0.0249(2) 0.0416(6) Uani d . 1 1
C C6 0.8345(4) 0.95095(13) 0.1231(2) 0.0361(6) Uani d . 1 1
C C7 0.9312(4) 0.97440(14) 0.2352(2) 0.0423(7) Uani d . 1 1
H H7 0.9528 1.0171 0.2442 0.051 Uiso calc R 1 1
C C8 0.9916(4) 0.93585(15) 0.3278(3) 0.0452(7) Uani d . 1 1
H H8 1.0536 0.9524 0.4000 0.054 Uiso calc R 1 1
C C9 0.9629(4) 0.86986(15) 0.3183(3) 0.0430(7) Uani d . 1 1
C C10 0.8646(5) 0.84604(15) 0.2046(3) 0.0500(8) Uani d . 1 1
H H10 0.8424 0.8034 0.1953 0.060 Uiso calc R 1 1
C C11 0.8059(4) 0.88491(14) 0.1132(3) 0.0451(7) Uani d . 1 1
H H11 0.7444 0.8686 0.0406 0.054 Uiso calc R 1 1
N N4 1.0275(4) 0.83274(14) 0.4091(2) 0.0580(8) Uani d . 1 1
C C12 1.1324(6) 0.8561(2) 0.5244(3) 0.0789(13) Uani d . 1 1
H H12A 1.2590 0.8583 0.5181 0.118 Uiso calc R 1 1
H H12B 1.1169 0.8281 0.5890 0.118 Uiso calc R 1 1
H H12C 1.0894 0.8969 0.5411 0.118 Uiso calc R 1 1
C C13 1.0056(8) 0.7651(2) 0.4030(4) 0.1017(17) Uani d . 1 1
H H13A 1.0638 0.7489 0.3394 0.152 Uiso calc R 1 1
H H13B 0.8784 0.7549 0.3867 0.152 Uiso calc R 1 1
H H13C 1.0604 0.7470 0.4790 0.152 Uiso calc R 1 1

loop_
_atom_site_aniso_label
_atom_site_aniso_U_11
_atom_site_aniso_U_22
_atom_site_aniso_U_33
_atom_site_aniso_U_12
_atom_site_aniso_U_13
_atom_site_aniso_U_23
Zn1 0.0420(2) 0.0397(2) 0.0336(2) 0.00047(15) 0.00148(14) -0.00352(14)
Cl1 0.0547(5) 0.0528(5) 0.0623(5) -0.0067(4) 0.0225(4) -0.0154(4)
Cl2 0.0582(5) 0.0471(4) 0.0393(4) -0.0050(4) -0.0010(3) 0.0049(3)
Cl3 0.0521(5) 0.0764(6) 0.0420(4) -0.0008(4) -0.0100(4) 0.0068(4)
Cl4 0.0763(6) 0.0344(4) 0.0496(4) 0.0049(4) -0.0055(4) -0.0063(3)
N1 0.0417(14) 0.0384(14) 0.0374(13) 0.0002(11) 0.0067(11) -0.0037(11)
C1 0.0406(17) 0.0515(18) 0.0347(15) 0.0010(14) 0.0015(13) -0.0043(14)
C2 0.0456(18) 0.058(2) 0.0344(16) 0.0057(15) 0.0001(14) 0.0040(14)
C3 0.0498(19) 0.0415(17) 0.0477(18) -0.0028(14) 0.0068(15) 0.0051(14)
C4 0.0456(18) 0.0466(18) 0.0398(17) -0.0047(14) 0.0008(14) -0.0094(14)
C5 0.0327(15) 0.0524(18) 0.0297(14) 0.0057(13) 0.0054(12) 0.0029(13)
N2 0.0463(15) 0.0449(15) 0.0353(14) 0.0000(12) 0.0033(11) -0.0046(11)
N3 0.0438(15) 0.0418(14) 0.0394(13) 0.0019(11) 0.0084(11) -0.0007(11)
C6 0.0349(15) 0.0420(16) 0.0326(14) 0.0010(12) 0.0092(12) -0.0003(12)
C7 0.0467(18) 0.0425(16) 0.0374(16) -0.0050(14) 0.0064(13) -0.0020(13)
C8 0.0451(18) 0.0538(19) 0.0355(16) -0.0011(15) 0.0034(14) -0.0026(14)
C9 0.0403(17) 0.0527(18) 0.0387(16) 0.0078(14) 0.0141(14) 0.0064(14)
C10 0.061(2) 0.0394(17) 0.0510(19) -0.0001(15) 0.0144(17) -0.0018(15)
C11 0.0525(19) 0.0450(17) 0.0367(16) -0.0015(14) 0.0048(14) -0.0056(14)
N4 0.0671(19) 0.0623(18) 0.0488(16) 0.0211(15) 0.0216(15) 0.0134(14)
C12 0.086(3) 0.107(3) 0.042(2) 0.045(3) 0.004(2) 0.017(2)
C13 0.166(5) 0.062(3) 0.081(3) 0.032(3) 0.033(3) 0.031(2)

loop_
_atom_type_symbol
_atom_type_description
_atom_type_scat_dispersion_real
_atom_type_scat_dispersion_imag
_atom_type_scat_source
C C 0.0033 0.0016 'International Tables Vol C Tables 4.2.6.8 and 6.1.1.4'
H H 0.0000 0.0000 'International Tables Vol C Tables 4.2.6.8 and 6.1.1.4'
N N 0.0061 0.0033 'International Tables Vol C Tables 4.2.6.8 and 6.1.1.4'
Cl Cl 0.1484 0.1585 'International Tables Vol C Tables 4.2.6.8 and 6.1.1.4'
Zn Zn 0.2839 1.4301 'International Tables Vol C Tables 4.2.6.8 and 6.1.1.4'

loop_
_geom_angle_atom_site_label_1
_geom_angle_atom_site_label_2
_geom_angle_atom_site_label_3
_geom_angle
Cl4 Zn1 Cl2 108.19(3)
Cl4 Zn1 Cl3 111.53(3)
Cl2 Zn1 Cl3 109.32(3)
Cl4 Zn1 Cl1 109.38(4)
Cl2 Zn1 Cl1 109.43(3)
Cl3 Zn1 Cl1 108.95(4)
C1 N1 C5 122.5(3)
C1 N1 H1A 121(2)
C5 N1 H1A 117(2)
N1 C1 C2 119.9(3)
N1 C1 H1 120.1
C2 C1 H1 120.1
C1 C2 C3 119.5(3)
C1 C2 H2 120.2
C3 C2 H2 120.2
C4 C3 C2 120.0(3)
C4 C3 H3 120.0
C2 C3 H3 120.0
C3 C4 C5 118.6(3)
C3 C4 H4 120.7
C5 C4 H4 120.7
N1 C5 N2 117.7(3)
N1 C5 C4 119.5(3)
N2 C5 C4 122.8(3)
N3 N2 C5 117.0(2)
N3 N2 H2A 129(2)
C5 N2 H2A 114(2)
N2 N3 C6 121.2(2)
N3 C6 C7 127.8(3)
N3 C6 C11 114.7(3)
C7 C6 C11 117.5(3)
C8 C7 C6 121.0(3)
C8 C7 H7 119.5
C6 C7 H7 119.5
C7 C8 C9 121.7(3)
C7 C8 H8 119.2
C9 C8 H8 119.2
N4 C9 C8 120.7(3)
N4 C9 C10 122.0(3)
C8 C9 C10 117.4(3)
C11 C10 C9 120.3(3)
C11 C10 H10 119.8
C9 C10 H10 119.8
C10 C11 C6 122.2(3)
C10 C11 H11 118.9
C6 C11 H11 118.9
C9 N4 C13 122.8(3)
C9 N4 C12 122.7(3)
C13 N4 C12 114.5(3)
N4 C12 H12A 109.5
N4 C12 H12B 109.5
H12A C12 H12B 109.5
N4 C12 H12C 109.5
H12A C12 H12C 109.5
H12B C12 H12C 109.5
N4 C13 H13A 109.5
N4 C13 H13B 109.5
H13A C13 H13B 109.5
N4 C13 H13C 109.5
H13A C13 H13C 109.5
H13B C13 H13C 109.5

loop_
_geom_bond_atom_site_label_1
_geom_bond_atom_site_label_2
_geom_bond_distance
Zn1 Cl4 2.2508(8)
Zn1 Cl2 2.2539(8)
Zn1 Cl3 2.2766(8)
Zn1 Cl1 2.2815(9)
N1 C1 1.332(4)
N1 C5 1.338(4)
N1 H1A 0.889(17)
C1 C2 1.352(4)
C1 H1 0.9300
C2 C3 1.387(4)
C2 H2 0.9300
C3 C4 1.368(4)
C3 H3 0.9300
C4 C5 1.386(4)
C4 H4 0.9300
C5 N2 1.376(4)
N2 N3 1.313(3)
N2 H2A 0.901(18)
N3 C6 1.318(4)
C6 C7 1.427(4)
C6 C11 1.431(4)
C7 C8 1.341(4)
C7 H7 0.9300
C8 C9 1.430(4)
C8 H8 0.9300
C9 N4 1.314(4)
C9 C10 1.448(4)
C10 C11 1.333(4)
C10 H10 0.9300
C11 H11 0.9300
N4 C13 1.458(5)
N4 C12 1.476(5)
C12 H12A 0.9600
C12 H12B 0.9600
C12 H12C 0.9600
C13 H13A 0.9600
C13 H13B 0.9600
C13 H13C 0.9600

loop_
_geom_hbond_atom_site_label_D
_geom_hbond_atom_site_label_H
_geom_hbond_atom_site_label_A
_geom_hbond_site_symmetry_A
_geom_hbond_distance_DH
_geom_hbond_distance_HA
_geom_hbond_distance_DA
_geom_hbond_angle_DHA
N1 H1A N3 . 0.89(2) 2.21(3) 2.595(3) 106(2)
N2 H2A Cl3 1_665 0.896(18) 2.449(19) 3.322(3) 165(3)
N1 H1A Cl1 3_665 0.889(17) 2.37(2) 3.173(3) 150(3)

loop_
_geom_torsion_atom_site_label_1
_geom_torsion_atom_site_label_2
_geom_torsion_atom_site_label_3
_geom_torsion_atom_site_label_4
_geom_torsion
C5 N1 C1 C2 -1.4(5)
N1 C1 C2 C3 0.0(5)
C1 C2 C3 C4 1.0(5)
C2 C3 C4 C5 -0.5(5)
C1 N1 C5 N2 -178.1(3)
C1 N1 C5 C4 1.8(4)
C3 C4 C5 N1 -0.8(5)
C3 C4 C5 N2 179.1(3)
N1 C5 N2 N3 0.4(4)
C4 C5 N2 N3 -179.5(3)
C5 N2 N3 C6 -177.6(3)
N2 N3 C6 C7 0.7(5)
N2 N3 C6 C11 -178.8(3)
N3 C6 C7 C8 -180.0(3)
C11 C6 C7 C8 -0.5(4)
C6 C7 C8 C9 0.4(5)
C7 C8 C9 N4 178.2(3)
C7 C8 C9 C10 -0.4(5)
N4 C9 C10 C11 -177.9(3)
C8 C9 C10 C11 0.6(5)
C9 C10 C11 C6 -0.8(5)
N3 C6 C11 C10 -179.7(3)
C7 C6 C11 C10 0.7(5)
C8 C9 N4 C13 -178.5(4)
C10 C9 N4 C13 -0.1(5)
C8 C9 N4 C12 -0.2(5)
C10 C9 N4 C12 178.2(3)
